data_1550583
loop_
_publ_author_name
'Gokila, Govindharajan'
'Thiruvalluvar, Aravazhi Amalan'
'Ramachandra Raja, Chidambaram'

_publ_section_title
;
 Potassium bis(2-methyllactato)borate hemihydrate
;
_journal_coeditor_code WM4100
_journal_issue 2
_journal_name_full IUCrData
_journal_page_first x190202
_journal_paper_doi 10.1107/S2414314619002025
_journal_volume 4
_journal_year 2019
_chemical_formula_iupac '[K (C8 H12 B O6) (H2 O)0.5]'
_chemical_formula_moiety 'C8 H13 B1 K1 O6.5'
_chemical_formula_sum 'C8 H13 B K O6.5'
_chemical_formula_weight 263.09
_chemical_name_common
;
Potassium bis(2-methyllactato)borate hemihydrate
;
_chemical_name_systematic
;
Poly[aquabis[\m~3~-bis(2-methyllactato)borato]dipotassium]
[K(C~8~H~12~BO~6~)(H~2~O)~0.5~]
;
_space_group_crystal_system monoclinic
_space_group_IT_number 15
_space_group_name_Hall '-C 2yc'
_space_group_name_H-M_alt 'C 1 2/c 1'
_symmetry_space_group_name_Hall '-C 2yc'
_symmetry_space_group_name_H-M 'C 1 2/c 1'
_atom_sites_solution_hydrogens mixed
_audit_creation_method SHELXL-2018/3
_cell_angle_alpha 90
_cell_angle_beta 103.138(2)
_cell_angle_gamma 90
_cell_formula_units_Z 8
_cell_length_a 12.3919(7)
_cell_length_b 10.7917(6)
_cell_length_c 19.9794(12)
_cell_measurement_reflns_used 9798
_cell_measurement_temperature 296(2)
_cell_measurement_theta_max 25.56
_cell_measurement_theta_min 3.03
_cell_volume 2601.9(3)
_computing_cell_refinement
;
SAINT (Bruker, 2016)
;
_computing_data_collection
;
APEX3 (Bruker, 2016)
;
_computing_data_reduction
;
SAINT (Bruker, 2016)
;
_computing_molecular_graphics
;
ORTEP-3 for Windows (Farrugia, 2012) and PLATON (Spek, 2009)
;
_computing_publication_material
;
<i>SHELXL2018/3</i> (Sheldrick, 2015b), PLATON (Spek, 2009) and
publCIF (Westrip, 2010)
;
_computing_structure_refinement
;
SHELXL2018 (Sheldrick, 2015b)
;
_computing_structure_solution
;
SHELXT2014 (Sheldrick, 2015a)
;
_diffrn_ambient_temperature 296(2)
_diffrn_measured_fraction_theta_full 0.998
_diffrn_measured_fraction_theta_max 0.997
_diffrn_measurement_device_type 'Bruker Kappa APEX3 CMOS'
_diffrn_measurement_method '\w and \f scan'
_diffrn_radiation_monochromator graphite
_diffrn_radiation_type MoK\a
_diffrn_radiation_wavelength 0.71073
_diffrn_reflns_av_R_equivalents 0.0629
_diffrn_reflns_av_unetI/netI 0.0264
_diffrn_reflns_limit_h_max 15
_diffrn_reflns_limit_h_min -15
_diffrn_reflns_limit_k_max 13
_diffrn_reflns_limit_k_min -13
_diffrn_reflns_limit_l_max 24
_diffrn_reflns_limit_l_min -24
_diffrn_reflns_number 32254
_diffrn_reflns_theta_full 25.242
_diffrn_reflns_theta_max 25.731
_diffrn_reflns_theta_min 3.376
_diffrn_source 'fine-focus sealed tube'
_exptl_absorpt_coefficient_mu 0.421
_exptl_absorpt_correction_T_max 0.7453
_exptl_absorpt_correction_T_min 0.6893
_exptl_absorpt_correction_type multi-scan
_exptl_absorpt_process_details
;
(<i>SADABS</i>; Krause <i>et al.</i>, 2015)
;
_exptl_crystal_colour colourless
_exptl_crystal_density_diffrn 1.343
_exptl_crystal_density_method 'not measured'
_exptl_crystal_description block
_exptl_crystal_F_000 1096
_exptl_crystal_size_max 0.150
_exptl_crystal_size_mid 0.150
_exptl_crystal_size_min 0.100
_refine_diff_density_max 0.255
_refine_diff_density_min -0.252
_refine_ls_extinction_method none
_refine_ls_goodness_of_fit_ref 1.161
_refine_ls_hydrogen_treatment mixed
_refine_ls_matrix_type full
_refine_ls_number_parameters 164
_refine_ls_number_reflns 2474
_refine_ls_number_restraints 3
_refine_ls_restrained_S_all 1.161
_refine_ls_R_factor_all 0.0705
_refine_ls_R_factor_gt 0.0493
_refine_ls_shift/su_max 0.000
_refine_ls_shift/su_mean 0.000
_refine_ls_structure_factor_coef Fsqd
_refine_ls_weighting_details 'w=1/[\s^2^(Fo^2^)+(0.0384P)^2^+3.8042P] where P=(Fo^2^+2Fc^2^)/3'
_refine_ls_weighting_scheme calc
_refine_ls_wR_factor_gt 0.1081
_refine_ls_wR_factor_ref 0.1192
_reflns_number_gt 1904
_reflns_number_total 2474
_reflns_threshold_expression 'I > 2\s(I)'
_cod_data_source_file wm4100sup1.cif
_cod_data_source_block I
_cod_original_formula_sum 'C8 H13 B1 K1 O6.5'
_cod_database_code 1550583
_shelx_space_group_comment
;
The symmetry employed for this shelxl refinement is uniquely defined
by the following loop, which should always be used as a source of
symmetry information in preference to the above space-group names.
They are only intended as comments.
;
_shelx_estimated_absorpt_t_min 0.940
_shelx_estimated_absorpt_t_max 0.959

loop_
_space_group_symop_operation_xyz
'x, y, z'
'-x, y, -z+1/2'
'x+1/2, y+1/2, z'
'-x+1/2, y+1/2, -z+1/2'
'-x, -y, -z'
'x, -y, z-1/2'
'-x+1/2, -y+1/2, -z'
'x+1/2, -y+1/2, z-1/2'

loop_
_atom_site_type_symbol
_atom_site_label
_atom_site_fract_x
_atom_site_fract_y
_atom_site_fract_z
_atom_site_U_iso_or_equiv
_atom_site_adp_type
_atom_site_calc_flag
_atom_site_occupancy
K K1 0.15628(5) 1.09153(6) 0.42734(4) 0.0506(2) Uani d 1
C C1 0.2944(2) 0.7909(3) 0.39898(15) 0.0472(7) Uani d 1
C C2 0.4166(2) 0.7875(3) 0.43384(15) 0.0487(7) Uani d 1
C C3 0.4309(3) 0.8111(4) 0.51015(18) 0.0821(12) Uani d 1
H H3A 0.392100 0.748541 0.529535 0.123 Uiso calc 1
H H3B 0.401517 0.891143 0.517026 0.123 Uiso calc 1
H H3C 0.508280 0.808381 0.532212 0.123 Uiso calc 1
C C4 0.4813(3) 0.8766(3) 0.3993(2) 0.0771(11) Uani d 1
H H4A 0.557938 0.875484 0.423076 0.116 Uiso calc 1
H H4B 0.452259 0.958795 0.400604 0.116 Uiso calc 1
H H4C 0.474846 0.851963 0.352400 0.116 Uiso calc 1
C C5 0.3054(2) 0.3895(3) 0.40145(15) 0.0480(7) Uani d 1
C C6 0.3190(3) 0.4065(3) 0.32830(15) 0.0528(7) Uani d 1
C C7 0.2039(3) 0.4120(4) 0.28002(19) 0.0860(12) Uani d 1
H H7A 0.210978 0.433095 0.234536 0.129 Uiso calc 1
H H7B 0.160035 0.473708 0.296120 0.129 Uiso calc 1
H H7C 0.168503 0.332713 0.279131 0.129 Uiso calc 1
C C8 0.3929(4) 0.3084(3) 0.3078(2) 0.0838(12) Uani d 1
H H8A 0.465638 0.313788 0.337303 0.126 Uiso calc 1
H H8B 0.397454 0.321471 0.261032 0.126 Uiso calc 1
H H8C 0.362369 0.227842 0.312210 0.126 Uiso calc 1
O O1 0.27906(19) 0.2950(2) 0.42639(12) 0.0672(6) Uani d 1
O O2 0.32499(16) 0.49337(17) 0.43563(9) 0.0484(5) Uani d 1
O O3 0.37049(17) 0.52461(17) 0.33094(10) 0.0528(5) Uani d 1
O O4 0.26098(15) 0.68262(17) 0.37398(10) 0.0485(5) Uani d 1
O O5 0.44883(15) 0.66399(17) 0.42278(11) 0.0524(5) Uani d 1
O O6 0.23570(19) 0.8815(2) 0.39470(13) 0.0689(6) Uani d 1
B B1 0.3552(3) 0.5923(3) 0.38934(17) 0.0426(7) Uani d 1
O O7 0.0564(5) 1.1217(5) 0.2850(3) 0.0830(16) Uani d 0.5
H H1 0.116(3) 1.085(6) 0.287(5) 0.100 Uiso d 0.5
H H2 0.003(4) 1.075(5) 0.284(4) 0.100 Uiso d 0.5

loop_
_atom_site_aniso_label
_atom_site_aniso_U_11
_atom_site_aniso_U_22
_atom_site_aniso_U_33
_atom_site_aniso_U_12
_atom_site_aniso_U_13
_atom_site_aniso_U_23
K1 0.0514(4) 0.0405(3) 0.0654(4) 0.0067(3) 0.0246(3) -0.0010(3)
C1 0.0494(16) 0.0434(16) 0.0519(17) 0.0089(13) 0.0180(13) 0.0010(13)
C2 0.0488(16) 0.0394(14) 0.0575(18) 0.0062(13) 0.0112(13) -0.0071(13)
C3 0.089(3) 0.087(3) 0.064(2) 0.012(2) 0.004(2) -0.023(2)
C4 0.060(2) 0.059(2) 0.114(3) -0.0066(17) 0.022(2) 0.005(2)
C5 0.0484(16) 0.0454(16) 0.0549(17) -0.0027(13) 0.0219(13) 0.0039(14)
C6 0.070(2) 0.0454(16) 0.0492(17) -0.0095(15) 0.0264(15) -0.0073(14)
C7 0.096(3) 0.102(3) 0.057(2) -0.028(2) 0.011(2) -0.006(2)
C8 0.124(3) 0.055(2) 0.091(3) -0.002(2) 0.063(3) -0.0203(19)
O1 0.0784(16) 0.0540(13) 0.0759(15) -0.0148(12) 0.0314(12) 0.0125(11)
O2 0.0640(12) 0.0447(11) 0.0418(10) 0.0017(9) 0.0231(9) 0.0006(9)
O3 0.0756(14) 0.0422(11) 0.0522(12) -0.0075(10) 0.0384(11) -0.0040(9)
O4 0.0395(10) 0.0466(11) 0.0583(12) 0.0044(9) 0.0089(9) -0.0035(9)
O5 0.0405(11) 0.0397(10) 0.0752(14) 0.0069(8) 0.0092(9) -0.0081(10)
O6 0.0674(14) 0.0531(13) 0.0881(17) 0.0248(11) 0.0218(12) -0.0003(12)
B1 0.0435(16) 0.0383(15) 0.0492(18) 0.0034(14) 0.0177(14) 0.0007(14)
O7 0.112(4) 0.074(3) 0.082(3) -0.023(3) 0.061(3) -0.024(3)

loop_
_atom_type_symbol
_atom_type_description
_atom_type_scat_dispersion_real
_atom_type_scat_dispersion_imag
_atom_type_scat_source
C C 0.0033 0.0016 'International Tables Vol C Tables 4.2.6.8 and 6.1.1.4'
H H 0.0000 0.0000 'International Tables Vol C Tables 4.2.6.8 and 6.1.1.4'
O O 0.0106 0.0060 'International Tables Vol C Tables 4.2.6.8 and 6.1.1.4'
B B 0.0013 0.0007 'International Tables Vol C Tables 4.2.6.8 and 6.1.1.4'
K K 0.2009 0.2494 'International Tables Vol C Tables 4.2.6.8 and 6.1.1.4'

loop_
_geom_angle_atom_site_label_1
_geom_angle_atom_site_label_2
_geom_angle_atom_site_label_3
_geom_angle_site_symmetry_1
_geom_angle_site_symmetry_3
_geom_angle
O6 K1 O5 . 3_455 131.34(7)
O6 K1 O1 . 1_565 117.60(8)
O5 K1 O1 3_455 1_565 107.73(7)
O6 K1 O2 . 7_566 90.45(7)
O5 K1 O2 3_455 7_566 89.68(6)
O1 K1 O2 1_565 7_566 110.43(7)
O6 K1 O7 . . 87.30(12)
O5 K1 O7 3_455 . 74.69(12)
O1 K1 O7 1_565 . 91.02(11)
O2 K1 O7 7_566 . 156.71(12)
O6 K1 O1 . 7_566 123.14(7)
O5 K1 O1 3_455 7_566 87.54(6)
O1 K1 O1 1_565 7_566 69.93(7)
O2 K1 O1 7_566 7_566 43.41(6)
O7 K1 O1 . 7_566 148.82(11)
O6 K1 C5 . 7_566 109.51(7)
O5 K1 C5 3_455 7_566 85.92(7)
O1 K1 C5 1_565 7_566 90.47(7)
O2 K1 C5 7_566 7_566 22.50(6)
O7 K1 C5 . 7_566 160.05(12)
O1 K1 C5 7_566 7_566 21.20(6)
O6 K1 K1 . 7_576 128.25(6)
O5 K1 K1 3_455 7_576 98.26(5)
O1 K1 K1 1_565 7_576 37.93(5)
O2 K1 K1 7_566 7_576 73.83(4)
O7 K1 K1 . 7_576 124.74(10)
O1 K1 K1 7_566 7_576 32.00(4)
C5 K1 K1 7_566 7_576 52.73(5)
O6 C1 O4 . . 124.4(3)
O6 C1 C2 . . 125.0(3)
O4 C1 C2 . . 110.6(2)
O5 C2 C4 . . 109.1(2)
O5 C2 C3 . . 109.9(3)
C4 C2 C3 . . 113.5(3)
O5 C2 C1 . . 103.7(2)
C4 C2 C1 . . 110.6(3)
C3 C2 C1 . . 109.5(3)
C2 C3 H3A . . 109.5
C2 C3 H3B . . 109.5
H3A C3 H3B . . 109.5
C2 C3 H3C . . 109.5
H3A C3 H3C . . 109.5
H3B C3 H3C . . 109.5
C2 C4 H4A . . 109.5
C2 C4 H4B . . 109.5
H4A C4 H4B . . 109.5
C2 C4 H4C . . 109.5
H4A C4 H4C . . 109.5
H4B C4 H4C . . 109.5
O1 C5 O2 . . 122.9(3)
O1 C5 C6 . . 126.6(3)
O2 C5 C6 . . 110.5(2)
O1 C5 K1 . 7_566 67.72(17)
O2 C5 K1 . 7_566 56.47(13)
C6 C5 K1 . 7_566 162.42(19)
O3 C6 C8 . . 110.0(3)
O3 C6 C5 . . 102.7(2)
C8 C6 C5 . . 112.4(3)
O3 C6 C7 . . 109.6(3)
C8 C6 C7 . . 113.0(3)
C5 C6 C7 . . 108.7(3)
C6 C7 H7A . . 109.5
C6 C7 H7B . . 109.5
H7A C7 H7B . . 109.5
C6 C7 H7C . . 109.5
H7A C7 H7C . . 109.5
H7B C7 H7C . . 109.5
C6 C8 H8A . . 109.5
C6 C8 H8B . . 109.5
H8A C8 H8B . . 109.5
C6 C8 H8C . . 109.5
H8A C8 H8C . . 109.5
H8B C8 H8C . . 109.5
C5 O1 K1 . 1_545 154.3(2)
C5 O1 K1 . 7_566 91.08(19)
K1 O1 K1 1_545 7_566 110.07(7)
C5 O2 B1 . . 109.2(2)
C5 O2 K1 . 7_566 101.03(16)
B1 O2 K1 . 7_566 146.83(16)
C6 O3 B1 . . 110.4(2)
C1 O4 B1 . . 109.9(2)
C2 O5 B1 . . 110.7(2)
C2 O5 K1 . 3_545 124.83(16)
B1 O5 K1 . 3_545 122.08(15)
C1 O6 K1 . . 159.7(2)
O3 B1 O5 . . 114.6(2)
O3 B1 O4 . . 114.1(2)
O5 B1 O4 . . 104.8(2)
O3 B1 O2 . . 103.6(2)
O5 B1 O2 . . 112.6(2)
O4 B1 O2 . . 107.1(2)
O7 O7 K1 2 . 152.9(4)
O7 O7 H1 2 . 125(6)
K1 O7 H1 . . 74(7)
O7 O7 H2 2 . 60(6)
K1 O7 H2 . . 96(6)
H1 O7 H2 . . 114(4)

loop_
_geom_bond_atom_site_label_1
_geom_bond_atom_site_label_2
_geom_bond_site_symmetry_2
_geom_bond_distance
_geom_bond_publ_flag
K1 O6 . 2.612(2) y
K1 O5 3_455 2.6686(19) y
K1 O1 1_565 2.674(2) y
K1 O2 7_566 2.8460(19) y
K1 O7 . 2.851(6) y
K1 O1 7_566 3.101(2) y
K1 C5 7_566 3.351(3) ?
K1 K1 7_576 4.7390(13) ?
K1 H1 . 2.74(9) ?
K1 H2 . 3.05(7) ?
C1 O6 . 1.210(3) ?
C1 O4 . 1.301(3) ?
C1 C2 . 1.517(4) ?
C2 O5 . 1.423(3) ?
C2 C4 . 1.515(4) ?
C2 C3 . 1.516(4) ?
C3 H3A . 0.9600 ?
C3 H3B . 0.9600 ?
C3 H3C . 0.9600 ?
C4 H4A . 0.9600 ?
C4 H4B . 0.9600 ?
C4 H4C . 0.9600 ?
C5 O1 . 1.212(3) ?
C5 O2 . 1.307(3) ?
C5 C6 . 1.520(4) ?
C6 O3 . 1.421(3) ?
C6 C8 . 1.515(4) ?
C6 C7 . 1.530(5) ?
C7 H7A . 0.9600 ?
C7 H7B . 0.9600 ?
C7 H7C . 0.9600 ?
C8 H8A . 0.9600 ?
C8 H8B . 0.9600 ?
C8 H8C . 0.9600 ?
O2 B1 . 1.514(4) y
O3 B1 . 1.425(4) y
O4 B1 . 1.498(3) y
O5 B1 . 1.427(4) y
O7 O7 2 1.738(13) ?
O7 H1 . 0.83(2) ?
O7 H2 . 0.83(2) ?

loop_
_geom_hbond_atom_site_label_D
_geom_hbond_atom_site_label_H
_geom_hbond_atom_site_label_A
_geom_hbond_site_symmetry_A
_geom_hbond_distance_DH
_geom_hbond_distance_HA
_geom_hbond_distance_DA
_geom_hbond_angle_DHA
_geom_hbond_publ_flag
O7 H1 O3 4_555 0.83(5) 2.49(9) 2.870(6) 109(7) yes
O7 H2 O3 3_455 0.83(5) 2.14(6) 2.865(7) 146(6) yes

loop_
_geom_torsion_atom_site_label_1
_geom_torsion_atom_site_label_2
_geom_torsion_atom_site_label_3
_geom_torsion_atom_site_label_4
_geom_torsion_site_symmetry_1
_geom_torsion_site_symmetry_4
_geom_torsion
O6 C1 C2 O5 . . -177.6(3)
O4 C1 C2 O5 . . 2.3(3)
O6 C1 C2 C4 . . -60.7(4)
O4 C1 C2 C4 . . 119.1(3)
O6 C1 C2 C3 . . 65.1(4)
O4 C1 C2 C3 . . -115.0(3)
O1 C5 C6 O3 . . -169.1(3)
O2 C5 C6 O3 . . 11.7(3)
K1 C5 C6 O3 7_566 . -27.9(8)
O1 C5 C6 C8 . . -51.0(4)
O2 C5 C6 C8 . . 129.9(3)
K1 C5 C6 C8 7_566 . 90.2(7)
O1 C5 C6 C7 . . 74.9(4)
O2 C5 C6 C7 . . -104.3(3)
K1 C5 C6 C7 7_566 . -143.9(6)
O2 C5 O1 K1 . 1_545 133.4(4)
C6 C5 O1 K1 . 1_545 -45.7(6)
K1 C5 O1 K1 7_566 1_545 146.1(5)
O2 C5 O1 K1 . 7_566 -12.7(3)
C6 C5 O1 K1 . 7_566 168.2(3)
O1 C5 O2 B1 . . -179.8(3)
C6 C5 O2 B1 . . -0.6(3)
K1 C5 O2 B1 7_566 . 166.1(2)
O1 C5 O2 K1 . 7_566 14.1(3)
C6 C5 O2 K1 . 7_566 -166.6(2)
C8 C6 O3 B1 . . -138.6(3)
C5 C6 O3 B1 . . -18.8(3)
C7 C6 O3 B1 . . 96.6(3)
O6 C1 O4 B1 . . -179.5(3)
C2 C1 O4 B1 . . 0.7(3)
C4 C2 O5 B1 . . -122.4(3)
C3 C2 O5 B1 . . 112.6(3)
C1 C2 O5 B1 . . -4.4(3)
C4 C2 O5 K1 . 3_545 40.3(3)
C3 C2 O5 K1 . 3_545 -84.7(3)
C1 C2 O5 K1 . 3_545 158.28(16)
O4 C1 O6 K1 . . 147.2(5)
C2 C1 O6 K1 . . -33.0(8)
C6 O3 B1 O5 . . 141.7(3)
C6 O3 B1 O4 . . -97.4(3)
C6 O3 B1 O2 . . 18.6(3)
C2 O5 B1 O3 . . 130.7(3)
K1 O5 B1 O3 3_545 . -32.6(3)
C2 O5 B1 O4 . . 4.8(3)
K1 O5 B1 O4 3_545 . -158.41(15)
C2 O5 B1 O2 . . -111.2(3)
K1 O5 B1 O2 3_545 . 85.5(2)
C1 O4 B1 O3 . . -129.5(2)
C1 O4 B1 O5 . . -3.3(3)
C1 O4 B1 O2 . . 116.4(2)
C5 O2 B1 O3 . . -10.8(3)
K1 O2 B1 O3 7_566 . 143.6(2)
C5 O2 B1 O5 . . -135.1(2)
K1 O2 B1 O5 7_566 . 19.3(4)
C5 O2 B1 O4 . . 110.2(2)
K1 O2 B1 O4 7_566 . -95.4(3)

_cod_database_fobs_code 1550583
